data_4302146
loop_
_publ_author_name
'Pierre Thu\'ery'

_publ_section_title
;
Lanthanide Complexes with Cucurbit[n]urils (n= 5, 6, 7) and Perrhenate
Ligands: New Examples of Encapsulation of Perrhenate Anions
;
_journal_name_full 'Inorganic Chemistry'
_journal_page_first 4497
_journal_page_last 4513
_journal_paper_doi 10.1021/ic900328z
_journal_volume 48
_journal_year 2009
_chemical_formula_sum 'C30 H40 N20 O27 Re3 Yb'
_chemical_formula_weight 1844.46
_space_group_IT_number 2
_symmetry_cell_setting triclinic
_symmetry_space_group_name_Hall '-P 1'
_symmetry_space_group_name_H-M 'P -1'
_atom_sites_solution_hydrogens geom
_atom_sites_solution_primary direct
_atom_sites_solution_secondary difmap
_audit_creation_method SHELXL-97
_cell_angle_alpha 107.076(6)
_cell_angle_beta 93.389(5)
_cell_angle_gamma 90.370(6)
_cell_formula_units_Z 4
_cell_length_a 13.6207(13)
_cell_length_b 19.3081(14)
_cell_length_c 20.788(2)
_cell_measurement_reflns_used 148272
_cell_measurement_temperature 100(2)
_cell_measurement_theta_max 25.68
_cell_measurement_theta_min 2.92
_cell_volume 5215.3(8)
_computing_cell_refinement 'HKL2000 (Otwinowski & Minor, 1997)'
_computing_data_collection 'COLLECT (Nonius, 1998)'
_computing_data_reduction 'HKL2000 (Otwinowski & Minor, 1997)'
_computing_molecular_graphics 'SHELXTL (Sheldrick, 2008)'
_computing_publication_material 'SHELXTL (Sheldrick, 2008); PLATON (Spek, 2003)'
_computing_structure_refinement 'SHELXL-97 (Sheldrick, 2008)'
_computing_structure_solution 'SHELXS-97 (Sheldrick, 2008)'
_diffrn_ambient_temperature 100(2)
_diffrn_measured_fraction_theta_full 0.995
_diffrn_measured_fraction_theta_max 0.995
_diffrn_measurement_device_type 'Nonius Kappa-CCD area-detector diffractometer'
_diffrn_measurement_method 'two \f and seven \w scans with 2\% steps (581 frames)'
_diffrn_radiation_monochromator graphite
_diffrn_radiation_source 'fine-focus sealed tube'
_diffrn_radiation_type MoK\a
_diffrn_radiation_wavelength 0.71073
_diffrn_reflns_av_R_equivalents 0.0930
_diffrn_reflns_av_sigmaI/netI 0.1297
_diffrn_reflns_limit_h_max 16
_diffrn_reflns_limit_h_min -16
_diffrn_reflns_limit_k_max 23
_diffrn_reflns_limit_k_min -23
_diffrn_reflns_limit_l_max 25
_diffrn_reflns_limit_l_min -25
_diffrn_reflns_number 148272
_diffrn_reflns_theta_full 25.68
_diffrn_reflns_theta_max 25.68
_diffrn_reflns_theta_min 2.92
_diffrn_standards_decay_% 0
_diffrn_standards_interval_time 0
_diffrn_standards_number 0
_exptl_absorpt_coefficient_mu 8.823
_exptl_absorpt_correction_T_max 0.767
_exptl_absorpt_correction_T_min 0.446
_exptl_absorpt_correction_type multi-scan
_exptl_absorpt_process_details 'SCALEPACK (Otwinowski & Minor, 1997)'
_exptl_crystal_colour colourless
_exptl_crystal_density_diffrn 2.349
_exptl_crystal_density_method 'not measured'
_exptl_crystal_description needle
_exptl_crystal_F_000 3484
_exptl_crystal_size_max 0.18
_exptl_crystal_size_mid 0.05
_exptl_crystal_size_min 0.03
_refine_diff_density_max 3.504
_refine_diff_density_min -3.600
_refine_diff_density_rms 0.301
_refine_ls_extinction_method none
_refine_ls_goodness_of_fit_ref 1.037
_refine_ls_hydrogen_treatment constr
_refine_ls_matrix_type full
_refine_ls_number_parameters 1477
_refine_ls_number_reflns 19721
_refine_ls_number_restraints 128
_refine_ls_restrained_S_all 1.049
_refine_ls_R_factor_all 0.1401
_refine_ls_R_factor_gt 0.0944
_refine_ls_shift/su_max 0.002
_refine_ls_shift/su_mean 0.000
_refine_ls_structure_factor_coef Fsqd
_refine_ls_weighting_details 'calc w=1/[\s^2^(Fo^2^)+(0.1588P)^2^+39.0299P] where P=(Fo^2^+2Fc^2^)/3'
_refine_ls_weighting_scheme calc
_refine_ls_wR_factor_gt 0.2650
_refine_ls_wR_factor_ref 0.2861
_reflns_number_gt 11750
_reflns_number_total 19721
_reflns_threshold_expression >2sigma(I)
_cod_data_source_file ic900328z_si_001_05.cif
_cod_data_source_block 5
_cod_database_code 4302146

loop_
_symmetry_equiv_pos_as_xyz
'x, y, z'
'-x, -y, -z'

loop_
_atom_site_label
_atom_site_type_symbol
_atom_site_fract_x
_atom_site_fract_y
_atom_site_fract_z
_atom_site_U_iso_or_equiv
_atom_site_adp_type
_atom_site_occupancy
_atom_site_symmetry_multiplicity
_atom_site_calc_flag
_atom_site_refinement_flags
_atom_site_disorder_assembly
_atom_site_disorder_group
Yb1 Yb 0.65412(5) 0.36102(4) 0.29193(4) 0.0323(2) Uani 1 1 d . . .
Yb2 Yb 0.86313(7) 0.83172(4) 0.19496(5) 0.0456(2) Uani 1 1 d . . .
Re1 Re 0.16778(6) 0.68511(5) 0.07615(5) 0.0526(3) Uani 1 1 d . . .
Re2 Re 0.28200(7) 0.90355(5) 0.18872(6) 0.0630(3) Uani 1 1 d . . .
Re3 Re 0.21822(7) 0.67017(7) 0.43282(6) 0.0782(4) Uani 1 1 d . . .
Re4 Re 0.70169(7) 0.76485(6) 0.64848(5) 0.0687(3) Uani 1 1 d . . .
Re5A Re 0.74391(15) 0.78011(11) 0.92585(11) 0.0644(5) Uani 0.50 1 d PD . .
Re5B Re 0.7539(5) 0.6097(5) 0.8402(3) 0.075(2) Uani 0.50 1 d PD . .
Re6 Re 0.2889(4) 0.4792(3) 0.4188(3) 0.0773(15) Uani 1 1 d . . .
O1 O 0.6661(9) 0.2771(6) 0.1897(6) 0.038(3) Uani 1 1 d . . .
O2 O 0.6484(9) -0.0441(6) 0.0428(8) 0.055(4) Uani 1 1 d . . .
O3 O 0.6072(9) 0.2536(7) 0.3111(6) 0.041(3) Uani 1 1 d . . .
O4 O 0.5898(9) -0.0689(6) 0.1787(7) 0.048(3) Uani 1 1 d . . .
O5 O 0.7917(10) 0.2428(6) 0.4044(6) 0.042(3) Uani 1 1 d . . .
O6 O 0.7840(11) -0.0771(7) 0.2702(8) 0.063(4) Uani 1 1 d . . .
O7 O 0.9867(8) 0.2577(7) 0.3318(7) 0.048(3) Uani 1 1 d . . .
O8 O 0.9527(9) -0.0632(6) 0.2011(7) 0.043(3) Uani 1 1 d . . .
O9 O 0.9079(9) 0.2792(6) 0.1977(7) 0.043(3) Uani 1 1 d . . .
O10 O 0.8841(9) -0.0479(6) 0.0524(6) 0.042(3) Uani 1 1 d . . .
O11 O 0.6313(9) 0.4819(6) 0.3502(7) 0.042(3) Uani 1 1 d . . .
O12 O 0.8148(12) 0.7819(6) 0.4203(9) 0.069(5) Uani 1 1 d . . .
O13 O 0.7827(9) 0.4230(6) 0.2639(6) 0.039(3) Uani 1 1 d . . .
O14 O 0.9807(9) 0.7154(6) 0.3176(7) 0.046(3) Uani 1 1 d . . .
O15 O 0.7141(10) 0.4144(7) 0.1138(6) 0.044(3) Uani 1 1 d . . .
O16 O 0.9049(9) 0.7104(6) 0.1675(7) 0.042(3) Uani 1 1 d . . .
O17 O 0.5049(12) 0.4794(8) 0.1062(8) 0.067(5) Uani 1 1 d . . .
O18 O 0.7167(11) 0.7721(7) 0.1711(8) 0.060(4) Uani 1 1 d . . .
O19 O 0.4574(10) 0.5232(7) 0.2584(8) 0.056(4) Uani 1 1 d . . .
O20 O 0.6499(12) 0.8191(7) 0.3265(9) 0.070(5) Uani 1 1 d . . .
O21 O 0.4869(9) 0.3648(7) 0.3115(7) 0.045(3) Uani 1 1 d . . .
O22 O 0.5815(9) 0.4102(6) 0.2122(6) 0.034(3) Uani 1 1 d . . .
O23 O 0.8000(9) 0.3065(7) 0.3086(7) 0.043(3) Uani 1 1 d . . .
O24 O 0.6702(11) 0.3745(7) 0.4078(7) 0.056(4) Uani 1 1 d . . .
O25 O 1.0211(12) 0.8221(7) 0.2402(8) 0.065(4) Uani 1 1 d . . .
O26 O 0.8393(12) 0.7984(7) 0.2897(8) 0.060(4) Uani 1 1 d . . .
O27 O 0.7687(12) 0.8880(8) 0.1283(9) 0.072(5) Uani 1 1 d . . .
O28 O 0.9343(12) 0.8111(8) 0.0935(8) 0.063(4) Uani 1 1 d . . .
O29 O 0.1083(12) 0.7526(9) 0.0544(10) 0.078(5) Uani 1 1 d . . .
O30 O 0.2769(10) 0.6700(8) 0.0403(7) 0.056(4) Uani 1 1 d . . .
O31 O 0.1920(13) 0.7109(7) 0.1636(8) 0.068(5) Uani 1 1 d . . .
O32 O 0.0893(11) 0.6010(9) 0.0482(9) 0.079(5) Uani 1 1 d . . .
O33 O 0.314(3) 0.847(2) 0.1254(19) 0.107(11) Uani 1 1 d . . .
O34 O 0.3738(17) 0.9059(14) 0.2508(12) 0.119(7) Uani 1 1 d U . .
O35 O 0.2837(13) 0.9881(9) 0.1807(10) 0.083(5) Uani 1 1 d U . .
O36 O 0.1745(14) 0.8889(10) 0.2171(11) 0.094(6) Uani 1 1 d U . .
O37 O 0.236(2) 0.6463(14) 0.3460(13) 0.086(8) Uani 1 1 d U . .
O38 O 0.1584(15) 0.6097(11) 0.4602(11) 0.060(5) Uani 1 1 d U . .
O39 O 0.1491(13) 0.7465(10) 0.4454(9) 0.056(5) Uani 1 1 d U . .
O40 O 0.3313(10) 0.6896(9) 0.4747(8) 0.067(4) Uani 1 1 d . . .
O41 O 0.704(2) 0.8520(18) 0.6551(17) 0.161(11) Uani 1 1 d U . .
O42 O 0.7062(17) 0.7625(15) 0.7239(12) 0.125(8) Uani 1 1 d U . .
O43 O 0.7937(12) 0.7356(11) 0.6002(8) 0.085(6) Uani 1 1 d . . .
O44 O 0.5882(11) 0.7236(10) 0.6134(9) 0.079(5) Uani 1 1 d . . .
O45A O 0.7390(13) 0.8624(6) 0.9054(9) 0.066(5) Uani 0.50 1 d PDU . .
O46A O 0.8677(9) 0.7595(14) 0.9319(17) 0.082(7) Uani 0.50 1 d PDU . .
O47A O 0.682(2) 0.7155(10) 0.8672(12) 0.081(7) Uani 0.50 1 d PDU . .
O48A O 0.698(2) 0.7948(14) 1.0041(9) 0.084(7) Uani 0.50 1 d PDU . .
O45B O 0.674(3) 0.608(2) 0.7712(15) 0.086(8) Uani 0.50 1 d PDU . .
O46B O 0.693(4) 0.634(5) 0.9104(15) 0.085(8) Uani 0.50 1 d PDU . .
O47B O 0.804(6) 0.525(2) 0.827(3) 0.084(10) Uani 0.50 1 d PDU . .
O48B O 0.848(4) 0.671(4) 0.844(4) 0.083(8) Uani 0.50 1 d PDU . .
O49 O 0.4426(12) 0.6962(8) 0.9502(9) 0.068(5) Uani 1 1 d . . .
O50 O 0.3427(15) 0.9376(11) 0.3938(10) 0.096(6) Uani 0.50 1 d PU . .
O51 O 0.5280(16) 0.8101(12) 0.0614(11) 0.105(6) Uani 0.50 1 d PU . .
N1 N 0.6940(11) 0.1917(8) 0.0880(8) 0.042(4) Uani 1 1 d . . .
N2 N 0.5549(10) 0.1853(7) 0.1349(7) 0.033(3) Uani 1 1 d . . .
N3 N 0.5554(12) 0.0554(8) 0.0811(8) 0.048(4) Uani 1 1 d . . .
N4 N 0.6834(11) 0.0647(8) 0.0248(7) 0.045(4) Uani 1 1 d . . .
N5 N 0.4981(11) 0.1648(7) 0.2377(7) 0.036(3) Uani 1 1 d . . .
N6 N 0.5660(11) 0.1461(8) 0.3322(8) 0.042(4) Uani 1 1 d . . .
N7 N 0.5561(13) 0.0138(8) 0.2770(9) 0.053(4) Uani 1 1 d . . .
N8 N 0.5054(11) 0.0347(9) 0.1831(9) 0.048(4) Uani 1 1 d . . .
N9 N 0.7089(13) 0.1375(8) 0.4072(8) 0.046(4) Uani 1 1 d . . .
N10 N 0.8688(13) 0.1393(8) 0.4087(8) 0.051(4) Uani 1 1 d . . .
N11 N 0.8683(14) 0.0093(8) 0.3615(10) 0.059(5) Uani 1 1 d . . .
N12 N 0.7032(13) 0.0115(8) 0.3486(9) 0.053(4) Uani 1 1 d . . .
N13 N 1.0122(11) 0.1487(8) 0.3543(8) 0.045(4) Uani 1 1 d . . .
N14 N 1.0747(10) 0.1663(8) 0.2602(8) 0.039(4) Uani 1 1 d . . .
N15 N 1.0425(10) 0.0353(8) 0.2046(8) 0.039(4) Uani 1 1 d . . .
N16 N 1.0081(13) 0.0172(9) 0.2981(8) 0.055(5) Uani 1 1 d . . .
N17 N 1.0005(10) 0.1766(8) 0.1537(7) 0.036(3) Uani 1 1 d . . .
N18 N 0.8699(12) 0.1950(8) 0.0922(8) 0.045(4) Uani 1 1 d . . .
N19 N 0.8619(11) 0.0634(9) 0.0350(8) 0.045(4) Uani 1 1 d . . .
N20 N 0.9925(11) 0.0489(7) 0.0935(8) 0.043(4) Uani 1 1 d . . .
N21 N 0.6130(12) 0.5999(9) 0.4107(8) 0.050(4) Uani 1 1 d . . .
N22 N 0.7577(12) 0.5504(7) 0.4216(7) 0.041(4) Uani 1 1 d . . .
N23 N 0.8333(12) 0.6680(8) 0.4349(8) 0.047(4) Uani 1 1 d . . .
N24 N 0.6872(16) 0.7244(9) 0.4499(11) 0.071(6) Uani 1 1 d . . .
N25 N 0.8878(11) 0.5001(8) 0.3449(8) 0.045(4) Uani 1 1 d . . .
N26 N 0.9219(11) 0.4759(8) 0.2372(8) 0.047(4) Uani 1 1 d . . .
N27 N 1.0075(11) 0.5921(8) 0.2613(8) 0.045(4) Uani 1 1 d . . .
N28 N 0.9630(11) 0.6211(8) 0.3684(8) 0.047(4) Uani 1 1 d . . .
N29 N 0.8715(10) 0.4679(7) 0.1216(7) 0.030(3) Uani 1 1 d . . .
N30 N 0.7549(12) 0.5017(8) 0.0625(8) 0.047(4) Uani 1 1 d . . .
N31 N 0.8334(11) 0.6169(7) 0.0776(7) 0.035(3) Uani 1 1 d . . .
N32 N 0.9413(12) 0.5915(7) 0.1484(8) 0.047(4) Uani 1 1 d . . .
N33 N 0.5956(13) 0.5517(9) 0.0598(9) 0.056(5) Uani 1 1 d . . .
N34 N 0.4696(10) 0.6016(9) 0.1250(8) 0.058(5) Uani 1 1 d . . .
N35 N 0.5624(11) 0.7149(8) 0.1535(9) 0.048(4) Uani 1 1 d . . .
N36 N 0.6723(12) 0.6704(9) 0.0801(9) 0.053(4) Uani 1 1 d . . .
N37 N 0.4326(13) 0.6339(11) 0.2423(5) 0.067(5) Uani 1 1 d . . .
N38 N 0.4732(13) 0.6275(8) 0.3449(9) 0.057(5) Uani 1 1 d . . .
N39 N 0.5586(14) 0.7459(10) 0.3690(11) 0.069(6) Uani 1 1 d . . .
N40 N 0.5114(13) 0.7567(9) 0.2709(11) 0.066(6) Uani 1 1 d . . .
C1 C 0.6414(12) 0.2241(9) 0.1429(9) 0.033(4) Uani 1 1 d . . .
C2 C 0.5441(15) 0.1273(10) 0.0745(10) 0.046(5) Uani 1 1 d . . .
H2 H 0.4839 0.1309 0.0475 0.056 Uiso 1 1 calc R . .
C3 C 0.6365(13) 0.1355(8) 0.0389(9) 0.036(4) Uani 1 1 d . . .
H3 H 0.6207 0.1487 -0.0025 0.044 Uiso 1 1 calc R . .
C4 C 0.6306(13) 0.0135(10) 0.0487(10) 0.043(5) Uani 1 1 d . . .
C5 C 0.4802(15) 0.1996(10) 0.1854(11) 0.054(6) Uani 1 1 d . . .
H5A H 0.4777 0.2515 0.2063 0.064 Uiso 1 1 calc R . .
H5B H 0.4164 0.1832 0.1626 0.064 Uiso 1 1 calc R . .
C6 C 0.4836(14) 0.0219(10) 0.1118(10) 0.051(5) Uani 1 1 d . . .
H6A H 0.4192 0.0406 0.1047 0.061 Uiso 1 1 calc R . .
H6B H 0.4810 -0.0299 0.0897 0.061 Uiso 1 1 calc R . .
C7 C 0.5615(11) 0.1943(8) 0.2950(9) 0.032(4) Uani 1 1 d . . .
C8 C 0.5050(14) 0.0823(9) 0.2986(10) 0.047(5) Uani 1 1 d . . .
H8 H 0.4514 0.0779 0.3267 0.057 Uiso 1 1 calc R . .
C9 C 0.4626(11) 0.0958(8) 0.2319(9) 0.034(4) Uani 1 1 d . . .
H9 H 0.3905 0.0930 0.2280 0.041 Uiso 1 1 calc R . .
C10 C 0.5515(12) -0.0123(8) 0.2031(10) 0.038(4) Uani 1 1 d . . .
C11 C 0.6054(15) 0.1657(9) 0.4002(8) 0.042(5) Uani 1 1 d . . .
H11A H 0.5622 0.1466 0.4267 0.051 Uiso 1 1 calc R . .
H11B H 0.6073 0.2181 0.4183 0.051 Uiso 1 1 calc R . .
C12 C 0.6035(18) -0.0182(12) 0.3238(13) 0.073(7) Uani 1 1 d . . .
H12A H 0.6076 -0.0700 0.3025 0.087 Uiso 1 1 calc R . .
H12B H 0.5633 -0.0114 0.3621 0.087 Uiso 1 1 calc R . .
C13 C 0.7905(15) 0.1752(11) 0.4053(10) 0.050(5) Uani 1 1 d . . .
C14 C 0.8419(19) 0.0676(10) 0.4156(12) 0.064(7) Uani 1 1 d . . .
H14 H 0.8664 0.0623 0.4592 0.077 Uiso 1 1 calc R . .
C15 C 0.7244(16) 0.0677(10) 0.4085(11) 0.057(6) Uani 1 1 d . . .
H15 H 0.6951 0.0579 0.4470 0.069 Uiso 1 1 calc R . .
C16 C 0.7841(18) -0.0253(10) 0.3214(11) 0.058(6) Uani 1 1 d . . .
C17 C 0.9641(14) 0.1672(11) 0.4181(11) 0.050(5) Uani 1 1 d . . .
H17A H 1.0013 0.1479 0.4499 0.060 Uiso 1 1 calc R . .
H17B H 0.9633 0.2195 0.4369 0.060 Uiso 1 1 calc R . .
C18 C 0.9633(16) -0.0181(10) 0.3487(11) 0.053(5) Uani 1 1 d . . .
H18A H 0.9595 -0.0704 0.3296 0.064 Uiso 1 1 calc R . .
H18B H 1.0045 -0.0064 0.3903 0.064 Uiso 1 1 calc R . .
C19 C 1.0197(14) 0.1953(10) 0.3148(12) 0.050(5) Uani 1 1 d . . .
C20 C 1.0991(13) 0.0927(8) 0.2566(11) 0.045(5) Uani 1 1 d . . .
H20 H 1.1699 0.0857 0.2526 0.054 Uiso 1 1 calc R . .
C21 C 1.0676(13) 0.0838(9) 0.3250(11) 0.044(5) Uani 1 1 d . . .
H21 H 1.1238 0.0783 0.3546 0.052 Uiso 1 1 calc R . .
C22 C 0.9950(13) -0.0074(10) 0.2328(11) 0.046(5) Uani 1 1 d . . .
C23 C 1.0815(12) 0.2000(10) 0.2070(10) 0.046(5) Uani 1 1 d . . .
H23A H 1.1439 0.1881 0.1868 0.055 Uiso 1 1 calc R . .
H23B H 1.0804 0.2522 0.2264 0.055 Uiso 1 1 calc R . .
C24 C 1.0612(14) 0.0172(9) 0.1332(11) 0.053(6) Uani 1 1 d . . .
H24A H 1.0581 -0.0351 0.1141 0.064 Uiso 1 1 calc R . .
H24B H 1.1274 0.0335 0.1292 0.064 Uiso 1 1 calc R . .
C25 C 0.9245(13) 0.2220(10) 0.1531(9) 0.041(4) Uani 1 1 d . . .
C26 C 0.9135(14) 0.1311(12) 0.0470(11) 0.054(5) Uani 1 1 d . . .
H26 H 0.9311 0.1396 0.0049 0.065 Uiso 1 1 calc R . .
C27 C 1.0084(14) 0.1237(10) 0.0930(10) 0.050(5) Uani 1 1 d . . .
H27 H 1.0694 0.1296 0.0722 0.060 Uiso 1 1 calc R . .
C28 C 0.9076(14) 0.0177(10) 0.0616(9) 0.043(5) Uani 1 1 d . . .
C29 C 0.7806(13) 0.2293(9) 0.0744(11) 0.043(5) Uani 1 1 d . . .
H29A H 0.7812 0.2799 0.1008 0.052 Uiso 1 1 calc R . .
H29B H 0.7785 0.2268 0.0271 0.052 Uiso 1 1 calc R . .
C30 C 0.7727(14) 0.0449(12) -0.0080(11) 0.054(5) Uani 1 1 d . . .
H30A H 0.7757 0.0682 -0.0434 0.065 Uiso 1 1 calc R . .
H30B H 0.7705 -0.0070 -0.0294 0.065 Uiso 1 1 calc R . .
C31 C 0.6677(12) 0.5386(8) 0.3895(8) 0.031(4) Uani 1 1 d . . .
C32 C 0.7741(17) 0.6240(11) 0.4654(11) 0.062(6) Uani 1 1 d . . .
H32 H 0.7980 0.6264 0.5114 0.075 Uiso 1 1 calc R . .
C33 C 0.6634(17) 0.6538(10) 0.4606(11) 0.054(5) Uani 1 1 d . . .
H33 H 0.6329 0.6613 0.5036 0.064 Uiso 1 1 calc R . .
C34 C 0.7766(19) 0.7311(11) 0.4330(12) 0.070(7) Uani 1 1 d . . .
C35 C 0.8315(14) 0.5002(9) 0.4032(10) 0.040(4) Uani 1 1 d . . .
H35A H 0.8018 0.4523 0.3944 0.048 Uiso 1 1 calc R . .
H35B H 0.8780 0.5074 0.4420 0.048 Uiso 1 1 calc R . .
C36 C 0.9340(19) 0.6680(11) 0.4334(12) 0.068(7) Uani 1 1 d . . .
H36A H 0.9625 0.6508 0.4696 0.081 Uiso 1 1 calc R . .
H36B H 0.9588 0.7170 0.4402 0.081 Uiso 1 1 calc R . .
C37 C 0.8556(11) 0.4630(8) 0.2834(8) 0.029(4) Uani 1 1 d . . .
C38 C 1.0011(13) 0.5239(9) 0.2750(11) 0.044(5) Uani 1 1 d . . .
H38 H 1.0640 0.4994 0.2679 0.053 Uiso 1 1 calc R . .
C39 C 0.9767(13) 0.5397(10) 0.3483(11) 0.048(5) Uani 1 1 d . . .
H39 H 1.0293 0.5257 0.3759 0.058 Uiso 1 1 calc R . .
C40 C 0.9832(14) 0.6497(12) 0.3144(11) 0.055(5) Uani 1 1 d . . .
C41 C 0.9196(11) 0.4323(9) 0.1677(9) 0.035(4) Uani 1 1 d . . .
H41A H 0.8852 0.3868 0.1629 0.042 Uiso 1 1 calc R . .
H41B H 0.9865 0.4214 0.1551 0.042 Uiso 1 1 calc R . .
C42 C 1.0267(15) 0.6003(10) 0.1960(12) 0.055(6) Uani 1 1 d . . .
H42A H 1.0559 0.6481 0.2030 0.066 Uiso 1 1 calc R . .
H42B H 1.0750 0.5651 0.1758 0.066 Uiso 1 1 calc R . .
C43 C 0.7722(14) 0.4559(8) 0.0988(8) 0.034(4) Uani 1 1 d . . .
C44 C 0.8405(16) 0.5413(10) 0.0538(9) 0.048(5) Uani 1 1 d . . .
H44 H 0.8561 0.5266 0.0064 0.057 Uiso 1 1 calc R . .
C45 C 0.9173(14) 0.5193(8) 0.0946(9) 0.038(4) Uani 1 1 d . . .
H45 H 0.9741 0.4997 0.0689 0.045 Uiso 1 1 calc R . .
C46 C 0.8959(13) 0.6464(11) 0.1324(10) 0.045(5) Uani 1 1 d . . .
C47 C 0.6573(15) 0.4990(13) 0.0227(11) 0.059(6) Uani 1 1 d . . .
H47A H 0.6680 0.5077 -0.0200 0.071 Uiso 1 1 calc R . .
H47B H 0.6264 0.4513 0.0135 0.071 Uiso 1 1 calc R . .
C48 C 0.7687(16) 0.6596(11) 0.0475(10) 0.053(5) Uani 1 1 d . . .
H48A H 0.7571 0.6353 -0.0003 0.064 Uiso 1 1 calc R . .
H48B H 0.7998 0.7064 0.0527 0.064 Uiso 1 1 calc R . .
C49 C 0.5237(16) 0.5346(12) 0.0985(10) 0.057(6) Uani 1 1 d . . .
C50 C 0.5085(15) 0.6610(13) 0.1035(11) 0.057(6) Uani 1 1 d . . .
H50 H 0.4559 0.6825 0.0821 0.069 Uiso 1 1 calc R . .
C51 C 0.5836(15) 0.6260(11) 0.0525(12) 0.055(6) Uani 1 1 d . . .
H51 H 0.5636 0.6256 0.0064 0.067 Uiso 1 1 calc R . .
C52 C 0.6539(15) 0.7229(9) 0.1383(10) 0.045(5) Uani 1 1 d . . .
C53 C 0.3992(9) 0.6069(13) 0.1731(4) 0.072(7) Uani 1 1 d . . .
H53A H 0.3698 0.5591 0.1658 0.086 Uiso 1 1 calc R . .
H53B H 0.3475 0.6379 0.1644 0.086 Uiso 1 1 calc R . .
C54 C 0.5196(16) 0.7700(12) 0.2058(13) 0.066(6) Uani 1 1 d . . .
H54A H 0.4541 0.7785 0.1892 0.079 Uiso 1 1 calc R . .
H54B H 0.5580 0.8145 0.2134 0.079 Uiso 1 1 calc R . .
C55 C 0.4585(13) 0.5929(10) 0.2825(10) 0.044(5) Uani 1 1 d . . .
C56 C 0.4677(17) 0.7049(11) 0.3544(13) 0.067(7) Uani 1 1 d . . .
H56 H 0.4196 0.7269 0.3872 0.080 Uiso 1 1 calc R . .
C57 C 0.4330(16) 0.7095(13) 0.2809(15) 0.077(8) Uani 1 1 d . . .
H57 H 0.3679 0.7306 0.2798 0.092 Uiso 1 1 calc R . .
C58 C 0.5838(16) 0.7775(10) 0.3231(11) 0.052(5) Uani 1 1 d . . .
C59 C 0.5069(14) 0.5983(10) 0.3979(10) 0.051(5) Uani 1 1 d . . .
H59A H 0.4832 0.5484 0.3868 0.062 Uiso 1 1 calc R . .
H59B H 0.4779 0.6252 0.4391 0.062 Uiso 1 1 calc R . .
C60 C 0.6103(16) 0.7712(11) 0.4407(12) 0.061(6) Uani 1 1 d . . .
H60A H 0.6376 0.8198 0.4487 0.073 Uiso 1 1 calc R . .
H60B H 0.5620 0.7733 0.4736 0.073 Uiso 1 1 calc R . .

loop_
_atom_site_aniso_label
_atom_site_aniso_U_11
_atom_site_aniso_U_22
_atom_site_aniso_U_33
_atom_site_aniso_U_23
_atom_site_aniso_U_13
_atom_site_aniso_U_12
Yb1 0.0335(4) 0.0218(4) 0.0393(5) 0.0050(3) 0.0043(3) -0.0005(3)
Yb2 0.0531(5) 0.0237(4) 0.0628(6) 0.0136(4) 0.0208(4) 0.0060(4)
Re1 0.0493(5) 0.0542(5) 0.0606(6) 0.0230(4) 0.0202(4) 0.0094(4)
Re2 0.0455(5) 0.0546(6) 0.0996(8) 0.0364(5) 0.0199(5) 0.0103(4)
Re3 0.0475(6) 0.1006(9) 0.0721(7) 0.0056(6) -0.0081(5) -0.0019(5)
Re4 0.0400(5) 0.0846(7) 0.0550(6) -0.0221(5) 0.0123(4) -0.0146(5)
Re5A 0.0652(12) 0.0554(11) 0.0689(13) 0.0130(9) 0.0004(10) 0.0029(9)
Re5B 0.038(3) 0.138(6) 0.058(4) 0.047(4) -0.004(3) -0.026(4)
Re6 0.083(4) 0.080(4) 0.067(3) 0.015(3) 0.023(3) -0.004(3)
O1 0.039(7) 0.020(6) 0.055(8) 0.012(5) 0.001(6) 0.001(5)
O2 0.041(8) 0.029(7) 0.076(10) -0.017(6) 0.012(7) 0.000(6)
O3 0.036(7) 0.048(7) 0.037(7) 0.009(6) 0.010(6) -0.007(6)
O4 0.040(7) 0.023(6) 0.067(9) -0.011(6) 0.021(6) 0.008(5)
O5 0.062(8) 0.023(6) 0.038(7) 0.005(5) 0.008(6) -0.003(6)
O6 0.066(10) 0.029(7) 0.093(12) 0.010(7) 0.034(9) 0.010(7)
O7 0.025(6) 0.043(7) 0.080(10) 0.026(7) 0.006(6) -0.005(5)
O8 0.049(8) 0.026(6) 0.057(8) 0.017(6) 0.014(6) 0.001(5)
O9 0.044(7) 0.018(6) 0.060(8) -0.005(5) 0.019(6) 0.000(5)
O10 0.037(7) 0.030(6) 0.050(8) -0.001(6) 0.005(6) -0.008(5)
O11 0.051(8) 0.026(6) 0.058(8) 0.021(6) 0.024(6) 0.001(5)
O12 0.076(11) 0.015(6) 0.112(13) 0.015(7) 0.010(9) -0.014(6)
O13 0.037(7) 0.026(6) 0.051(8) 0.005(5) 0.013(6) -0.008(5)
O14 0.043(8) 0.036(7) 0.057(9) 0.014(6) -0.008(6) -0.012(6)
O15 0.052(8) 0.043(7) 0.040(7) 0.015(6) -0.002(6) -0.006(6)
O16 0.049(8) 0.016(6) 0.060(9) 0.008(5) 0.008(6) 0.003(5)
O17 0.079(11) 0.053(9) 0.078(11) 0.040(8) -0.023(9) -0.031(8)
O18 0.071(10) 0.029(7) 0.093(11) 0.030(7) 0.052(9) 0.019(6)
O19 0.048(8) 0.036(7) 0.079(11) 0.011(7) 0.008(7) 0.000(6)
O20 0.075(11) 0.040(8) 0.092(12) 0.012(8) 0.031(9) -0.011(7)
O21 0.033(7) 0.039(7) 0.055(8) 0.001(6) 0.016(6) 0.008(5)
O22 0.047(7) 0.021(6) 0.036(7) 0.008(5) 0.009(5) -0.005(5)
O23 0.042(7) 0.044(7) 0.052(8) 0.026(6) 0.007(6) 0.005(6)
O24 0.085(11) 0.040(7) 0.045(8) 0.018(6) -0.008(7) -0.024(7)
O25 0.074(10) 0.029(7) 0.090(12) 0.013(7) 0.017(9) 0.015(7)
O26 0.080(11) 0.039(8) 0.068(10) 0.022(7) 0.029(8) 0.017(7)
O27 0.064(10) 0.057(9) 0.108(14) 0.046(9) -0.010(9) -0.019(8)
O28 0.072(10) 0.055(9) 0.065(10) 0.014(8) 0.034(8) -0.003(8)
O29 0.066(10) 0.073(10) 0.103(12) 0.036(9) 0.022(9) 0.017(8)
O30 0.043(8) 0.068(10) 0.062(9) 0.021(8) 0.027(7) 0.003(7)
O31 0.107(13) 0.034(8) 0.061(10) 0.006(7) 0.041(9) -0.006(8)
O32 0.051(9) 0.088(12) 0.095(13) 0.020(10) 0.027(9) -0.030(8)
O33 0.108(12) 0.105(12) 0.109(12) 0.033(6) 0.004(5) -0.001(5)
O34 0.108(14) 0.144(15) 0.117(14) 0.057(12) 0.009(11) 0.034(12)
O35 0.072(10) 0.054(9) 0.121(13) 0.020(9) 0.001(9) -0.007(8)
O36 0.080(11) 0.070(10) 0.130(14) 0.023(10) 0.022(10) -0.003(9)
O37 0.083(9) 0.089(9) 0.082(9) 0.018(5) 0.003(5) 0.003(5)
O38 0.058(7) 0.057(7) 0.065(7) 0.019(5) 0.000(5) -0.002(5)
O39 0.050(6) 0.061(6) 0.059(6) 0.020(5) 0.004(4) 0.006(4)
O40 0.037(8) 0.082(11) 0.059(10) -0.015(8) 0.005(7) 0.003(7)
O41 0.105(15) 0.193(19) 0.191(19) 0.060(15) 0.032(14) 0.004(14)
O42 0.097(13) 0.162(16) 0.112(14) 0.033(13) 0.018(11) -0.020(12)
O43 0.056(10) 0.120(15) 0.054(10) -0.014(10) 0.012(8) -0.019(10)
O44 0.044(9) 0.095(13) 0.076(12) -0.007(9) -0.002(8) 0.013(8)
O45A 0.065(6) 0.067(6) 0.063(6) 0.017(4) 0.005(4) -0.001(4)
O46A 0.082(8) 0.082(8) 0.084(8) 0.026(5) 0.007(5) -0.001(5)
O47A 0.081(8) 0.080(8) 0.081(8) 0.024(5) 0.004(5) 0.002(5)
O48A 0.084(8) 0.083(8) 0.084(8) 0.025(5) 0.006(5) 0.001(5)
O45B 0.086(9) 0.085(9) 0.087(9) 0.026(5) 0.003(5) 0.005(5)
O46B 0.085(8) 0.084(8) 0.085(8) 0.024(5) 0.006(5) 0.002(5)
O47B 0.083(10) 0.083(10) 0.084(10) 0.025(5) 0.005(5) 0.002(5)
O48B 0.083(9) 0.083(9) 0.084(9) 0.025(5) 0.005(5) 0.002(5)
O49 0.068(10) 0.057(9) 0.084(12) 0.031(9) -0.023(9) 0.000(8)
O50 0.102(7) 0.098(7) 0.091(7) 0.031(5) 0.021(5) -0.005(5)
O51 0.109(8) 0.102(8) 0.107(8) 0.036(5) 0.002(5) 0.004(5)
N1 0.040(9) 0.037(8) 0.046(10) 0.008(7) 0.001(7) 0.001(7)
N2 0.036(8) 0.023(7) 0.026(7) -0.015(6) 0.003(6) -0.001(6)
N3 0.050(10) 0.039(9) 0.055(10) 0.007(8) 0.028(8) 0.010(7)
N4 0.037(9) 0.045(9) 0.034(9) -0.016(7) 0.005(7) -0.001(7)
N5 0.041(8) 0.019(7) 0.045(9) 0.007(6) 0.003(7) 0.008(6)
N6 0.033(8) 0.044(9) 0.058(10) 0.028(8) 0.012(7) -0.005(7)
N7 0.057(11) 0.024(8) 0.078(13) 0.016(8) 0.002(9) -0.009(7)
N8 0.027(8) 0.051(10) 0.057(11) 0.005(8) 0.000(7) -0.008(7)
N9 0.066(11) 0.027(8) 0.050(10) 0.020(7) 0.013(8) -0.002(7)
N10 0.073(12) 0.043(9) 0.051(10) 0.032(8) 0.027(9) 0.025(8)
N11 0.074(13) 0.027(8) 0.084(14) 0.026(9) 0.020(10) 0.016(8)
N12 0.057(11) 0.036(9) 0.073(12) 0.021(9) 0.020(9) 0.010(8)
N13 0.035(8) 0.036(8) 0.056(10) 0.002(7) 0.001(7) -0.012(7)
N14 0.029(8) 0.039(8) 0.046(9) 0.005(7) 0.015(7) 0.000(6)
N15 0.035(8) 0.033(8) 0.046(9) 0.007(7) 0.009(7) 0.016(6)
N16 0.064(11) 0.048(10) 0.046(10) 0.002(8) 0.016(9) 0.029(9)
N17 0.024(7) 0.044(9) 0.035(8) 0.001(7) 0.004(6) 0.003(6)
N18 0.054(10) 0.028(8) 0.048(10) 0.003(7) 0.010(8) 0.004(7)
N19 0.036(9) 0.058(10) 0.033(9) -0.003(7) 0.015(7) -0.009(7)
N20 0.049(9) 0.026(8) 0.051(10) 0.004(7) 0.024(8) 0.000(7)
N21 0.048(10) 0.051(10) 0.050(10) 0.011(8) 0.020(8) -0.011(8)
N22 0.063(10) 0.025(8) 0.033(8) 0.000(6) 0.020(7) 0.000(7)
N23 0.052(10) 0.031(8) 0.054(10) 0.002(7) 0.014(8) -0.001(7)
N24 0.088(15) 0.025(9) 0.091(15) 0.002(9) 0.027(12) 0.001(9)
N25 0.028(8) 0.049(9) 0.056(10) 0.011(8) 0.009(7) -0.010(7)
N26 0.040(9) 0.043(9) 0.052(10) 0.004(8) 0.002(8) 0.008(7)
N27 0.033(8) 0.048(9) 0.056(10) 0.018(8) -0.002(7) -0.018(7)
N28 0.042(9) 0.046(9) 0.039(9) -0.008(7) 0.002(7) 0.000(7)
N29 0.035(8) 0.023(7) 0.034(8) 0.007(6) 0.019(6) 0.005(6)
N30 0.055(10) 0.039(9) 0.052(10) 0.020(8) 0.006(8) -0.007(7)
N31 0.042(8) 0.023(7) 0.033(8) -0.002(6) 0.004(7) -0.007(6)
N32 0.059(10) 0.022(7) 0.062(11) 0.007(7) 0.036(9) 0.016(7)
N33 0.059(11) 0.054(10) 0.059(11) 0.027(9) -0.013(9) -0.017(9)
N34 0.050(10) 0.054(11) 0.084(14) 0.043(10) 0.003(10) 0.002(8)
N35 0.032(8) 0.044(9) 0.082(13) 0.038(9) 0.017(8) 0.008(7)
N36 0.052(10) 0.052(10) 0.069(12) 0.038(9) 0.011(9) 0.000(8)
N37 0.060(12) 0.086(14) 0.055(12) 0.013(10) 0.035(9) -0.016(10)
N38 0.066(12) 0.025(8) 0.073(12) -0.001(8) 0.027(10) 0.004(8)
N39 0.065(12) 0.051(11) 0.100(16) 0.034(11) 0.036(11) 0.023(9)
N40 0.053(11) 0.031(9) 0.122(17) 0.030(10) 0.044(11) 0.023(8)
C1 0.029(9) 0.027(9) 0.042(10) 0.011(8) -0.003(8) -0.005(7)
C2 0.049(12) 0.049(12) 0.040(11) 0.008(9) 0.016(9) 0.010(9)
C3 0.040(10) 0.021(8) 0.036(10) -0.009(7) -0.004(8) -0.005(7)
C4 0.028(9) 0.038(10) 0.048(12) -0.007(9) -0.002(8) 0.002(8)
C5 0.045(11) 0.025(9) 0.069(14) -0.023(9) 0.018(10) -0.012(8)
C6 0.041(11) 0.032(10) 0.064(14) -0.012(9) 0.012(10) 0.004(8)
C7 0.013(7) 0.028(9) 0.052(11) 0.004(8) 0.018(7) 0.000(6)
C8 0.046(11) 0.020(9) 0.060(13) -0.014(8) 0.011(10) -0.009(8)
C9 0.019(8) 0.023(8) 0.054(12) -0.002(8) 0.017(8) -0.003(6)
C10 0.037(9) 0.008(7) 0.069(11) 0.009(7) 0.023(8) -0.001(6)
C11 0.075(14) 0.019(8) 0.028(9) -0.005(7) 0.024(9) 0.010(8)
C12 0.078(17) 0.050(14) 0.075(17) -0.010(12) 0.025(14) -0.010(12)
C13 0.046(12) 0.057(13) 0.043(12) 0.008(10) 0.006(9) 0.010(10)
C14 0.096(18) 0.029(10) 0.073(16) 0.017(10) 0.038(14) 0.015(11)
C15 0.067(14) 0.039(11) 0.055(13) -0.008(10) 0.029(11) 0.016(10)
C16 0.094(17) 0.023(9) 0.062(14) 0.019(9) 0.016(12) -0.016(10)
C17 0.046(12) 0.043(11) 0.060(13) 0.011(10) 0.006(10) -0.011(9)
C18 0.064(14) 0.036(11) 0.061(14) 0.012(10) 0.021(11) 0.023(10)
C19 0.037(11) 0.035(10) 0.087(16) 0.031(11) -0.004(10) -0.002(8)
C20 0.024(9) 0.017(8) 0.088(16) 0.008(9) -0.001(9) -0.009(7)
C21 0.027(9) 0.022(9) 0.074(14) 0.003(9) -0.006(9) -0.003(7)
C22 0.034(10) 0.042(11) 0.064(13) 0.016(10) 0.018(9) 0.008(8)
C23 0.011(8) 0.042(11) 0.075(14) 0.003(10) 0.003(8) -0.010(7)
C24 0.040(11) 0.023(9) 0.094(17) 0.011(10) 0.014(11) 0.007(8)
C25 0.034(10) 0.054(11) 0.041(11) 0.027(9) 0.001(8) -0.013(8)
C26 0.040(11) 0.071(14) 0.053(13) 0.019(11) 0.010(10) 0.025(10)
C27 0.044(11) 0.054(12) 0.065(14) 0.030(10) 0.046(10) 0.022(9)
C28 0.050(11) 0.047(11) 0.036(10) 0.016(9) 0.025(9) 0.017(9)
C29 0.047(11) 0.026(9) 0.064(13) 0.021(9) 0.016(10) 0.004(8)
C30 0.042(12) 0.067(14) 0.053(13) 0.017(11) 0.005(10) -0.004(10)
C31 0.031(9) 0.027(8) 0.034(10) 0.007(7) 0.007(7) 0.004(7)
C32 0.077(16) 0.043(12) 0.051(13) -0.014(10) 0.027(12) -0.020(11)
C33 0.070(12) 0.037(10) 0.051(11) 0.008(8) 0.008(10) -0.008(9)
C34 0.088(17) 0.034(11) 0.063(15) -0.025(10) 0.024(13) -0.038(11)
C35 0.046(11) 0.020(8) 0.050(12) 0.003(8) 0.004(9) -0.001(7)
C36 0.094(18) 0.044(12) 0.059(15) 0.011(11) -0.016(13) -0.038(12)
C37 0.025(8) 0.023(8) 0.040(10) 0.010(7) 0.004(7) 0.011(6)
C38 0.029(10) 0.032(10) 0.069(14) 0.011(9) 0.002(9) -0.002(8)
C39 0.018(9) 0.048(11) 0.069(14) 0.002(10) -0.002(9) -0.013(8)
C40 0.028(9) 0.073(12) 0.063(12) 0.023(10) -0.010(8) 0.001(9)
C41 0.009(7) 0.030(9) 0.066(13) 0.015(8) 0.002(7) -0.006(6)
C42 0.044(12) 0.026(10) 0.088(17) 0.008(10) 0.004(11) -0.012(8)
C43 0.066(11) 0.011(7) 0.025(8) 0.004(6) 0.017(8) 0.016(7)
C44 0.082(15) 0.034(10) 0.031(10) 0.015(8) 0.017(10) 0.007(10)
C45 0.056(10) 0.012(7) 0.038(9) -0.008(6) 0.021(8) -0.016(7)
C46 0.034(10) 0.062(12) 0.063(13) 0.047(11) 0.028(9) 0.012(9)
C47 0.049(12) 0.075(15) 0.053(13) 0.024(12) -0.020(10) 0.005(11)
C48 0.070(15) 0.056(13) 0.040(12) 0.024(10) -0.002(10) -0.008(11)
C49 0.055(13) 0.073(14) 0.045(12) 0.025(11) -0.028(10) 0.002(11)
C50 0.042(12) 0.091(17) 0.052(13) 0.042(12) -0.002(10) -0.019(11)
C51 0.044(12) 0.052(12) 0.077(16) 0.034(12) -0.015(11) -0.007(10)
C52 0.054(11) 0.028(8) 0.056(11) 0.020(8) -0.012(9) -0.005(8)
C53 0.029(11) 0.083(17) 0.10(2) 0.032(15) -0.018(12) -0.013(11)
C54 0.052(11) 0.053(11) 0.103(15) 0.039(11) 0.011(11) 0.028(9)
C55 0.026(9) 0.052(12) 0.058(13) 0.024(10) 0.007(9) -0.003(8)
C56 0.068(15) 0.045(12) 0.099(19) 0.029(12) 0.057(14) 0.033(11)
C57 0.047(13) 0.082(17) 0.13(2) 0.072(17) 0.058(15) 0.037(12)
C58 0.063(11) 0.027(9) 0.060(11) -0.001(8) 0.018(9) 0.010(8)
C59 0.055(12) 0.042(11) 0.063(13) 0.014(10) 0.052(11) 0.017(9)
C60 0.057(11) 0.037(10) 0.087(14) 0.011(9) 0.035(10) 0.010(9)

loop_
_atom_type_symbol
_atom_type_description
_atom_type_scat_dispersion_real
_atom_type_scat_dispersion_imag
_atom_type_scat_source
C C 0.0033 0.0016 'International Tables Vol C Tables 4.2.6.8 and 6.1.1.4'
H H 0.0000 0.0000 'International Tables Vol C Tables 4.2.6.8 and 6.1.1.4'
N N 0.0061 0.0033 'International Tables Vol C Tables 4.2.6.8 and 6.1.1.4'
O O 0.0106 0.0060 'International Tables Vol C Tables 4.2.6.8 and 6.1.1.4'
Yb Yb -0.3850 5.5486 'International Tables Vol C Tables 4.2.6.8 and 6.1.1.4'
Re Re -1.0185 7.2310 'International Tables Vol C Tables 4.2.6.8 and 6.1.1.4'

loop_
_geom_angle_atom_site_label_1
_geom_angle_atom_site_label_2
_geom_angle_atom_site_label_3
_geom_angle
_geom_angle_site_symmetry_1
_geom_angle_site_symmetry_3
_geom_angle_publ_flag
O1 Yb1 O13 86.8(4) . . ?
O1 Yb1 O23 78.3(4) . . ?
O13 Yb1 O23 70.9(4) . . ?
O1 Yb1 O22 73.4(4) . . ?
O13 Yb1 O22 76.5(4) . . ?
O23 Yb1 O22 137.5(4) . . ?
O1 Yb1 O3 76.7(4) . . ?
O13 Yb1 O3 144.6(4) . . ?
O23 Yb1 O3 75.1(4) . . ?
O22 Yb1 O3 126.2(4) . . ?
O1 Yb1 O11 146.8(4) . . ?
O13 Yb1 O11 75.4(4) . . ?
O23 Yb1 O11 120.0(5) . . ?
O22 Yb1 O11 75.2(4) . . ?
O3 Yb1 O11 132.5(4) . . ?
O1 Yb1 O21 105.6(4) . . ?
O13 Yb1 O21 144.1(4) . . ?
O23 Yb1 O21 144.0(4) . . ?
O22 Yb1 O21 75.2(4) . . ?
O3 Yb1 O21 71.2(4) . . ?
O11 Yb1 O21 76.5(4) . . ?
O1 Yb1 O24 141.7(4) . . ?
O13 Yb1 O24 108.9(5) . . ?
O23 Yb1 O24 74.8(5) . . ?
O22 Yb1 O24 143.2(5) . . ?
O3 Yb1 O24 70.5(4) . . ?
O11 Yb1 O24 71.4(5) . . ?
O21 Yb1 O24 82.3(5) . . ?
O18 Yb2 O26 76.6(6) . . ?
O18 Yb2 O6 86.7(5) . 1_565 ?
O26 Yb2 O6 70.8(5) . 1_565 ?
O18 Yb2 O28 105.9(6) . . ?
O26 Yb2 O28 149.5(5) . . ?
O6 Yb2 O28 139.1(5) 1_565 . ?
O18 Yb2 O16 76.4(4) . . ?
O26 Yb2 O16 75.1(5) . . ?
O6 Yb2 O16 144.6(5) 1_565 . ?
O28 Yb2 O16 76.0(5) . . ?
O18 Yb2 O8 147.3(5) . 1_565 ?
O26 Yb2 O8 120.9(5) . 1_565 ?
O6 Yb2 O8 75.4(5) 1_565 1_565 ?
O28 Yb2 O8 73.6(5) . 1_565 ?
O16 Yb2 O8 132.5(4) . 1_565 ?
O18 Yb2 O27 73.4(5) . . ?
O26 Yb2 O27 135.2(6) . . ?
O6 Yb2 O27 74.9(6) 1_565 . ?
O28 Yb2 O27 72.0(6) . . ?
O16 Yb2 O27 127.2(5) . . ?
O8 Yb2 O27 75.5(5) 1_565 . ?
O18 Yb2 O25 140.9(5) . . ?
O26 Yb2 O25 75.5(6) . . ?
O6 Yb2 O25 109.0(6) 1_565 . ?
O28 Yb2 O25 85.8(6) . . ?
O16 Yb2 O25 70.4(5) . . ?
O8 Yb2 O25 71.7(5) 1_565 . ?
O27 Yb2 O25 144.4(5) . . ?
O29 Re1 O30 110.6(8) . . ?
O29 Re1 O31 109.2(8) . . ?
O30 Re1 O31 107.6(8) . . ?
O29 Re1 O32 109.2(9) . . ?
O30 Re1 O32 109.9(7) . . ?
O31 Re1 O32 110.3(7) . . ?
O33 Re2 O36 117.2(16) . . ?
O33 Re2 O35 112.3(16) . . ?
O36 Re2 O35 108.4(9) . . ?
O33 Re2 O34 105.1(17) . . ?
O36 Re2 O34 108.5(11) . . ?
O35 Re2 O34 104.4(11) . . ?
O38 Re3 O40 109.7(10) . . ?
O38 Re3 O39 108.7(10) . . ?
O40 Re3 O39 111.3(8) . . ?
O38 Re3 O37 116.9(12) . . ?
O40 Re3 O37 107.3(10) . . ?
O39 Re3 O37 102.9(11) . . ?
O42 Re4 O43 120.9(12) . . ?
O42 Re4 O41 104.1(15) . . ?
O43 Re4 O41 101.9(12) . . ?
O42 Re4 O44 104.7(11) . . ?
O43 Re4 O44 113.4(8) . . ?
O41 Re4 O44 111.6(12) . . ?
O47A Re5A O48A 112.5(7) . . ?
O47A Re5A O46A 111.0(7) . . ?
O48A Re5A O46A 108.2(7) . . ?
O47A Re5A O45A 110.4(7) . . ?
O48A Re5A O45A 107.8(7) . . ?
O46A Re5A O45A 106.7(6) . . ?
O46B Re5B O48B 110.4(8) . . ?
O46B Re5B O47B 112.2(8) . . ?
O48B Re5B O47B 107.9(7) . . ?
O46B Re5B O45B 109.5(7) . . ?
O48B Re5B O45B 108.0(7) . . ?
O47B Re5B O45B 108.9(7) . . ?
C1 O1 Yb1 156.2(9) . . ?
C7 O3 Yb1 152.4(9) . . ?
C16 O6 Yb2 151.6(12) . 1_545 ?
C22 O8 Yb2 151.8(10) . 1_545 ?
C31 O11 Yb1 147.1(9) . . ?
C37 O13 Yb1 147.6(9) . . ?
C46 O16 Yb2 152.6(9) . . ?
C52 O18 Yb2 156.6(10) . . ?
C1 N1 C3 111.5(10) . . ?
C1 N1 C29 119.7(10) . . ?
C3 N1 C29 125.4(11) . . ?
C1 N2 C2 114.1(11) . . ?
C1 N2 C5 123.8(10) . . ?
C2 N2 C5 122.0(10) . . ?
C4 N3 C2 118.4(11) . . ?
C4 N3 C6 118.7(11) . . ?
C2 N3 C6 122.3(11) . . ?
C30 N4 C4 120.3(11) . . ?
C30 N4 C3 126.6(12) . . ?
C4 N4 C3 113.1(10) . . ?
C9 N5 C7 113.9(10) . . ?
C9 N5 C5 122.7(10) . . ?
C7 N5 C5 123.1(10) . . ?
C7 N6 C11 122.5(11) . . ?
C7 N6 C8 110.0(11) . . ?
C11 N6 C8 125.9(11) . . ?
C12 N7 C8 122.2(13) . . ?
C12 N7 C10 128.2(12) . . ?
C8 N7 C10 109.5(11) . . ?
C10 N8 C6 119.0(12) . . ?
C10 N8 C9 120.0(13) . . ?
C6 N8 C9 120.4(11) . . ?
C13 N9 C15 114.6(13) . . ?
C13 N9 C11 123.2(11) . . ?
C15 N9 C11 121.8(12) . . ?
C13 N10 C17 125.7(13) . . ?
C13 N10 C14 109.6(14) . . ?
C17 N10 C14 123.5(13) . . ?
C14 N11 C18 127.3(15) . . ?
C14 N11 C16 111.1(14) . . ?
C18 N11 C16 121.4(13) . . ?
C16 N12 C15 114.4(13) . . ?
C16 N12 C12 120.0(13) . . ?
C15 N12 C12 124.2(13) . . ?
C19 N13 C21 108.8(12) . . ?
C19 N13 C17 123.9(12) . . ?
C21 N13 C17 127.1(12) . . ?
C19 N14 C20 109.9(11) . . ?
C19 N14 C23 121.8(11) . . ?
C20 N14 C23 126.4(12) . . ?
C22 N15 C24 124.9(11) . . ?
C22 N15 C20 110.4(12) . . ?
C24 N15 C20 122.3(11) . . ?
C22 N16 C21 116.5(13) . . ?
C22 N16 C18 125.0(14) . . ?
C21 N16 C18 118.5(12) . . ?
C25 N17 C27 113.6(12) . . ?
C25 N17 C23 119.0(11) . . ?
C27 N17 C23 124.4(11) . . ?
C25 N18 C26 112.8(11) . . ?
C25 N18 C29 123.0(12) . . ?
C26 N18 C29 124.2(11) . . ?
C28 N19 C26 113.8(12) . . ?
C28 N19 C30 123.4(13) . . ?
C26 N19 C30 122.5(12) . . ?
C28 N20 C24 125.5(11) . . ?
C28 N20 C27 114.5(11) . . ?
C24 N20 C27 119.6(11) . . ?
C31 N21 C33 112.0(12) . . ?
C31 N21 C59 121.9(12) . . ?
C33 N21 C59 123.2(12) . . ?
C31 N22 C35 121.0(10) . . ?
C31 N22 C32 113.5(12) . . ?
C35 N22 C32 124.3(13) . . ?
C36 N23 C34 121.8(12) . . ?
C36 N23 C32 125.9(14) . . ?
C34 N23 C32 107.7(13) . . ?
C34 N24 C60 122.7(15) . . ?
C34 N24 C33 114.8(14) . . ?
C60 N24 C33 120.3(14) . . ?
C37 N25 C39 114.3(11) . . ?
C37 N25 C35 120.7(10) . . ?
C39 N25 C35 125.0(12) . . ?
C37 N26 C41 122.2(11) . . ?
C37 N26 C38 108.8(11) . . ?
C41 N26 C38 127.2(12) . . ?
C40 N27 C38 113.4(13) . . ?
C40 N27 C42 122.1(12) . . ?
C38 N27 C42 124.2(12) . . ?
C40 N28 C36 121.6(13) . . ?
C40 N28 C39 111.0(12) . . ?
C36 N28 C39 127.5(12) . . ?
C43 N29 C45 111.1(10) . . ?
C43 N29 C41 123.3(9) . . ?
C45 N29 C41 125.6(10) . . ?
C43 N30 C44 114.5(12) . . ?
C43 N30 C47 120.6(12) . . ?
C44 N30 C47 123.7(12) . . ?
C46 N31 C44 112.0(11) . . ?
C46 N31 C48 123.2(12) . . ?
C44 N31 C48 124.8(12) . . ?
C46 N32 C42 124.5(12) . . ?
C46 N32 C45 111.1(12) . . ?
C42 N32 C45 121.3(11) . . ?
C47 N33 C49 121.6(14) . . ?
C47 N33 C51 125.3(14) . . ?
C49 N33 C51 112.0(13) . . ?
C53 N34 C50 126.2(14) . . ?
C53 N34 C49 121.4(14) . . ?
C50 N34 C49 111.8(13) . . ?
C52 N35 C50 112.9(12) . . ?
C52 N35 C54 120.2(13) . . ?
C50 N35 C54 124.5(14) . . ?
C52 N36 C51 110.5(13) . . ?
C52 N36 C48 125.6(13) . . ?
C51 N36 C48 123.9(13) . . ?
C55 N37 C53 125.2(14) . . ?
C55 N37 C57 110.3(14) . . ?
C53 N37 C57 124.2(15) . . ?
C55 N38 C59 126.8(12) . . ?
C55 N38 C56 110.0(13) . . ?
C59 N38 C56 122.4(13) . . ?
C58 N39 C56 116.1(16) . . ?
C58 N39 C60 119.1(14) . . ?
C56 N39 C60 122.6(13) . . ?
C58 N40 C57 115.1(14) . . ?
C58 N40 C54 123.2(13) . . ?
C57 N40 C54 120.9(15) . . ?
O1 C1 N2 126.1(14) . . ?
O1 C1 N1 127.2(13) . . ?
N2 C1 N1 106.7(11) . . ?
N2 C2 N3 116.2(14) . . ?
N2 C2 C3 102.8(14) . . ?
N3 C2 C3 101.2(13) . . ?
N2 C2 H2 111.9 . . ?
N3 C2 H2 111.9 . . ?
C3 C2 H2 111.9 . . ?
N1 C3 N4 112.2(11) . . ?
N1 C3 C2 104.2(13) . . ?
N4 C3 C2 105.0(13) . . ?
N1 C3 H3 111.7 . . ?
N4 C3 H3 111.7 . . ?
C2 C3 H3 111.7 . . ?
O2 C4 N3 130.6(17) . . ?
O2 C4 N4 127.7(15) . . ?
N3 C4 N4 101.7(11) . . ?
N5 C5 N2 114.2(14) . . ?
N5 C5 H5A 108.7 . . ?
N2 C5 H5A 108.7 . . ?
N5 C5 H5B 108.7 . . ?
N2 C5 H5B 108.7 . . ?
H5A C5 H5B 107.6 . . ?
N8 C6 N3 112.8(13) . . ?
N8 C6 H6A 109.0 . . ?
N3 C6 H6A 109.0 . . ?
N8 C6 H6B 109.0 . . ?
N3 C6 H6B 109.0 . . ?
H6A C6 H6B 107.8 . . ?
O3 C7 N6 124.2(14) . . ?
O3 C7 N5 127.6(14) . . ?
N6 C7 N5 108.2(10) . . ?
N6 C8 N7 116.2(13) . . ?
N6 C8 C9 104.8(13) . . ?
N7 C8 C9 105.0(13) . . ?
N6 C8 H8 110.1 . . ?
N7 C8 H8 110.1 . . ?
C9 C8 H8 110.1 . . ?
N5 C9 N8 118.0(11) . . ?
N5 C9 C8 102.9(12) . . ?
N8 C9 C8 99.2(12) . . ?
N5 C9 H9 111.8 . . ?
N8 C9 H9 111.8 . . ?
C8 C9 H9 111.8 . . ?
O4 C10 N8 137.9(17) . . ?
O4 C10 N7 116.2(14) . . ?
N8 C10 N7 105.9(11) . . ?
N6 C11 N9 112.8(11) . . ?
N6 C11 H11A 109.0 . . ?
N9 C11 H11A 109.0 . . ?
N6 C11 H11B 109.0 . . ?
N9 C11 H11B 109.0 . . ?
H11A C11 H11B 107.8 . . ?
N7 C12 N12 114.1(16) . . ?
N7 C12 H12A 108.7 . . ?
N12 C12 H12A 108.7 . . ?
N7 C12 H12B 108.7 . . ?
N12 C12 H12B 108.7 . . ?
H12A C12 H12B 107.6 . . ?
N10 C13 O5 123.4(16) . . ?
N10 C13 N9 112.4(15) . . ?
O5 C13 N9 124.1(15) . . ?
N11 C14 N10 113.5(15) . . ?
N11 C14 C15 104.8(17) . . ?
N10 C14 C15 102.1(15) . . ?
N11 C14 H14 112.0 . . ?
N10 C14 H14 112.0 . . ?
C15 C14 H14 112.0 . . ?
N9 C15 N12 117.9(17) . . ?
N9 C15 C14 100.9(15) . . ?
N12 C15 C14 102.0(14) . . ?
N9 C15 H15 111.7 . . ?
N12 C15 H15 111.7 . . ?
C14 C15 H15 111.7 . . ?
O6 C16 N12 126.4(19) . . ?
O6 C16 N11 126.1(19) . . ?
N12 C16 N11 107.5(14) . . ?
N10 C17 N13 111.0(14) . . ?
N10 C17 H17A 109.4 . . ?
N13 C17 H17A 109.4 . . ?
N10 C17 H17B 109.4 . . ?
N13 C17 H17B 109.4 . . ?
H17A C17 H17B 108.0 . . ?
N11 C18 N16 108.1(12) . . ?
N11 C18 H18A 110.1 . . ?
N16 C18 H18A 110.1 . . ?
N11 C18 H18B 110.1 . . ?
N16 C18 H18B 110.1 . . ?
H18A C18 H18B 108.4 . . ?
O7 C19 N14 125.9(15) . . ?
O7 C19 N13 122.1(18) . . ?
N14 C19 N13 111.7(13) . . ?
N14 C20 N15 116.0(13) . . ?
N14 C20 C21 104.1(14) . . ?
N15 C20 C21 104.5(11) . . ?
N14 C20 H20 110.6 . . ?
N15 C20 H20 110.6 . . ?
C21 C20 H20 110.6 . . ?
N13 C21 N16 115.0(12) . . ?
N13 C21 C20 104.3(13) . . ?
N16 C21 C20 98.3(13) . . ?
N13 C21 H21 112.7 . . ?
N16 C21 H21 112.7 . . ?
C20 C21 H21 112.7 . . ?
O8 C22 N16 126.2(16) . . ?
O8 C22 N15 123.8(17) . . ?
N16 C22 N15 109.8(14) . . ?
N14 C23 N17 112.8(11) . . ?
N14 C23 H23A 109.0 . . ?
N17 C23 H23A 109.0 . . ?
N14 C23 H23B 109.0 . . ?
N17 C23 H23B 109.0 . . ?
H23A C23 H23B 107.8 . . ?
N15 C24 N20 114.3(12) . . ?
N15 C24 H24A 108.7 . . ?
N20 C24 H24A 108.7 . . ?
N15 C24 H24B 108.7 . . ?
N20 C24 H24B 108.7 . . ?
H24A C24 H24B 107.6 . . ?
O9 C25 N17 126.9(14) . . ?
O9 C25 N18 125.3(14) . . ?
N17 C25 N18 107.7(14) . . ?
N19 C26 N18 116.9(14) . . ?
N19 C26 C27 103.6(14) . . ?
N18 C26 C27 99.9(14) . . ?
N19 C26 H26 111.8 . . ?
N18 C26 H26 111.8 . . ?
C27 C26 H26 111.8 . . ?
N17 C27 N20 116.2(12) . . ?
N17 C27 C26 105.5(13) . . ?
N20 C27 C26 99.0(15) . . ?
N17 C27 H27 111.8 . . ?
N20 C27 H27 111.8 . . ?
C26 C27 H27 111.8 . . ?
O10 C28 N19 126.7(16) . . ?
O10 C28 N20 123.8(14) . . ?
N19 C28 N20 108.9(13) . . ?
N1 C29 N18 109.2(11) . . ?
N1 C29 H29A 109.8 . . ?
N18 C29 H29A 109.8 . . ?
N1 C29 H29B 109.8 . . ?
N18 C29 H29B 109.8 . . ?
H29A C29 H29B 108.3 . . ?
N4 C30 N19 115.5(15) . . ?
N4 C30 H30A 108.4 . . ?
N19 C30 H30A 108.4 . . ?
N4 C30 H30B 108.4 . . ?
N19 C30 H30B 108.4 . . ?
H30A C30 H30B 107.5 . . ?
O11 C31 N22 128.9(13) . . ?
O11 C31 N21 121.3(12) . . ?
N22 C31 N21 109.6(11) . . ?
N22 C32 N23 112.2(14) . . ?
N22 C32 C33 99.1(15) . . ?
N23 C32 C33 104.0(17) . . ?
N22 C32 H32 113.4 . . ?
N23 C32 H32 113.4 . . ?
C33 C32 H32 113.4 . . ?
N21 C33 N24 120.8(15) . . ?
N21 C33 C32 105.0(14) . . ?
N24 C33 C32 99.3(14) . . ?
N21 C33 H33 110.3 . . ?
N24 C33 H33 110.3 . . ?
C32 C33 H33 110.3 . . ?
O12 C34 N24 129(2) . . ?
O12 C34 N23 120.8(19) . . ?
N24 C34 N23 110.5(15) . . ?
N22 C35 N25 118.7(12) . . ?
N22 C35 H35A 107.6 . . ?
N25 C35 H35A 107.6 . . ?
N22 C35 H35B 107.6 . . ?
N25 C35 H35B 107.6 . . ?
H35A C35 H35B 107.1 . . ?
N23 C36 N28 110.1(14) . . ?
N23 C36 H36A 109.6 . . ?
N28 C36 H36A 109.6 . . ?
N23 C36 H36B 109.6 . . ?
N28 C36 H36B 109.6 . . ?
H36A C36 H36B 108.2 . . ?
O13 C37 N25 130.0(14) . . ?
O13 C37 N26 121.6(13) . . ?
N25 C37 N26 108.4(11) . . ?
N27 C38 N26 114.8(13) . . ?
N27 C38 C39 107.0(14) . . ?
N26 C38 C39 104.6(13) . . ?
N27 C38 H38 110.1 . . ?
N26 C38 H38 110.1 . . ?
C39 C38 H38 110.1 . . ?
N25 C39 N28 112.9(12) . . ?
N25 C39 C38 103.9(13) . . ?
N28 C39 C38 101.6(14) . . ?
N25 C39 H39 112.5 . . ?
N28 C39 H39 112.5 . . ?
C38 C39 H39 112.5 . . ?
O14 C40 N27 128.5(18) . . ?
O14 C40 N28 124.7(18) . . ?
N27 C40 N28 106.8(15) . . ?
N26 C41 N29 112.9(11) . . ?
N26 C41 H41A 109.0 . . ?
N29 C41 H41A 109.0 . . ?
N26 C41 H41B 109.0 . . ?
N29 C41 H41B 109.0 . . ?
H41A C41 H41B 107.8 . . ?
N32 C42 N27 115.6(13) . . ?
N32 C42 H42A 108.4 . . ?
N27 C42 H42A 108.4 . . ?
N32 C42 H42B 108.4 . . ?
N27 C42 H42B 108.4 . . ?
H42A C42 H42B 107.4 . . ?
O15 C43 N30 129.2(15) . . ?
O15 C43 N29 125.7(12) . . ?
N30 C43 N29 105.0(11) . . ?
N31 C44 N30 114.5(14) . . ?
N31 C44 C45 108.3(15) . . ?
N30 C44 C45 103.3(12) . . ?
N31 C44 H44 110.2 . . ?
N30 C44 H44 110.2 . . ?
C45 C44 H44 110.2 . . ?
N29 C45 C44 105.8(14) . . ?
N29 C45 N32 112.1(11) . . ?
C44 C45 N32 100.3(12) . . ?
N29 C45 H45 112.6 . . ?
C44 C45 H45 112.6 . . ?
N32 C45 H45 112.6 . . ?
O16 C46 N32 123.5(16) . . ?
O16 C46 N31 128.7(14) . . ?
N32 C46 N31 107.4(15) . . ?
N33 C47 N30 109.6(14) . . ?
N33 C47 H47A 109.7 . . ?
N30 C47 H47A 109.7 . . ?
N33 C47 H47B 109.7 . . ?
N30 C47 H47B 109.7 . . ?
H47A C47 H47B 108.2 . . ?
N31 C48 N36 110.9(13) . . ?
N31 C48 H48A 109.5 . . ?
N36 C48 H48A 109.5 . . ?
N31 C48 H48B 109.5 . . ?
N36 C48 H48B 109.5 . . ?
H48A C48 H48B 108.0 . . ?
O17 C49 N33 129(2) . . ?
O17 C49 N34 125.3(19) . . ?
N33 C49 N34 105.8(14) . . ?
N35 C50 N34 115.6(14) . . ?
N35 C50 C51 104.8(15) . . ?
N34 C50 C51 104.6(17) . . ?
N35 C50 H50 110.5 . . ?
N34 C50 H50 110.5 . . ?
C51 C50 H50 110.5 . . ?
N36 C51 N33 110.0(12) . . ?
N36 C51 C50 102.1(16) . . ?
N33 C51 C50 104.4(16) . . ?
N36 C51 H51 113.1 . . ?
N33 C51 H51 113.1 . . ?
C50 C51 H51 113.1 . . ?
O18 C52 N35 126.7(17) . . ?
O18 C52 N36 123.9(16) . . ?
N35 C52 N36 109.3(12) . . ?
N34 C53 N37 117.1(10) . . ?
N34 C53 H53A 108.0 . . ?
N37 C53 H53A 108.0 . . ?
N34 C53 H53B 108.0 . . ?
N37 C53 H53B 108.0 . . ?
H53A C53 H53B 107.3 . . ?
N35 C54 N40 117.8(13) . . ?
N35 C54 H54A 107.9 . . ?
N40 C54 H54A 107.9 . . ?
N35 C54 H54B 107.9 . . ?
N40 C54 H54B 107.9 . . ?
H54A C54 H54B 107.2 . . ?
O19 C55 N38 124.4(15) . . ?
O19 C55 N37 120.1(16) . . ?
N38 C55 N37 115.0(15) . . ?
N39 C56 N38 117.0(14) . . ?
N39 C56 C57 102.9(15) . . ?
N38 C56 C57 103.3(18) . . ?
N39 C56 H56 111.0 . . ?
N38 C56 H56 111.0 . . ?
C57 C56 H56 111.0 . . ?
N37 C57 N40 117.7(15) . . ?
N37 C57 C56 101.0(14) . . ?
N40 C57 C56 99.9(19) . . ?
N37 C57 H57 112.3 . . ?
N40 C57 H57 112.3 . . ?
C56 C57 H57 112.3 . . ?
O20 C58 N39 128.6(19) . . ?
O20 C58 N40 125.4(17) . . ?
N39 C58 N40 105.9(14) . . ?
N38 C59 N21 114.9(12) . . ?
N38 C59 H59A 108.5 . . ?
N21 C59 H59A 108.5 . . ?
N38 C59 H59B 108.5 . . ?
N21 C59 H59B 108.5 . . ?
H59A C59 H59B 107.5 . . ?
N24 C60 N39 112.6(13) . . ?
N24 C60 H60A 109.1 . . ?
N39 C60 H60A 109.1 . . ?
N24 C60 H60B 109.1 . . ?
N39 C60 H60B 109.1 . . ?
H60A C60 H60B 107.8 . . ?

loop_
_geom_bond_atom_site_label_1
_geom_bond_atom_site_label_2
_geom_bond_distance
_geom_bond_site_symmetry_2
_geom_bond_publ_flag
Yb1 O1 2.278(12) . ?
Yb1 O13 2.311(11) . ?
Yb1 O23 2.310(12) . ?
Yb1 O22 2.318(11) . ?
Yb1 O3 2.318(12) . ?
Yb1 O11 2.325(12) . ?
Yb1 O21 2.335(12) . ?
Yb1 O24 2.343(13) . ?
Yb2 O18 2.251(15) . ?
Yb2 O26 2.284(14) . ?
Yb2 O6 2.305(14) 1_565 ?
Yb2 O28 2.302(14) . ?
Yb2 O16 2.325(11) . ?
Yb2 O8 2.327(11) 1_565 ?
Yb2 O27 2.334(15) . ?
Yb2 O25 2.327(16) . ?
Re1 O29 1.696(16) . ?
Re1 O30 1.690(13) . ?
Re1 O31 1.749(16) . ?
Re1 O32 1.861(15) . ?
Re2 O33 1.54(4) . ?
Re2 O36 1.66(2) . ?
Re2 O35 1.689(17) . ?
Re2 O34 1.73(2) . ?
Re3 O38 1.67(2) . ?
Re3 O40 1.707(14) . ?
Re3 O39 1.717(18) . ?
Re3 O37 1.76(3) . ?
Re4 O42 1.58(3) . ?
Re4 O43 1.650(16) . ?
Re4 O41 1.65(3) . ?
Re4 O44 1.751(16) . ?
Re5A O47A 1.649(9) . ?
Re5A O48A 1.722(9) . ?
Re5A O46A 1.741(9) . ?
Re5A O45A 1.762(8) . ?
Re5B O46B 1.670(9) . ?
Re5B O48B 1.723(10) . ?
Re5B O47B 1.724(9) . ?
Re5B O45B 1.738(9) . ?
O1 C1 1.216(17) . ?
O2 C4 1.113(18) . ?
O3 C7 1.245(15) . ?
O4 C10 1.198(15) . ?
O5 C13 1.31(2) . ?
O6 C16 1.23(2) . ?
O6 Yb2 2.305(14) 1_545 ?
O7 C19 1.248(19) . ?
O8 C22 1.21(2) . ?
O8 Yb2 2.327(11) 1_545 ?
O9 C25 1.25(2) . ?
O10 C28 1.259(19) . ?
O11 C31 1.238(16) . ?
O12 C34 1.21(2) . ?
O13 C37 1.227(16) . ?
O14 C40 1.25(2) . ?
O15 C43 1.239(17) . ?
O16 C46 1.24(2) . ?
O17 C49 1.15(2) . ?
O18 C52 1.280(18) . ?
O19 C55 1.29(2) . ?
O20 C58 1.19(2) . ?
N1 C1 1.374(18) . ?
N1 C3 1.441(15) . ?
N1 C29 1.466(17) . ?
N2 C1 1.368(16) . ?
N2 C2 1.416(19) . ?
N2 C5 1.47(2) . ?
N3 C4 1.389(18) . ?
N3 C2 1.444(19) . ?
N3 C6 1.45(2) . ?
N4 C30 1.43(2) . ?
N4 C4 1.44(2) . ?
N4 C3 1.469(16) . ?
N5 C9 1.383(15) . ?
N5 C7 1.401(17) . ?
N5 C5 1.45(2) . ?
N6 C7 1.373(17) . ?
N6 C11 1.422(18) . ?
N6 C8 1.453(16) . ?
N7 C12 1.43(3) . ?
N7 C8 1.460(18) . ?
N7 C10 1.47(2) . ?
N8 C10 1.259(17) . ?
N8 C6 1.44(2) . ?
N8 C9 1.462(17) . ?
N9 C13 1.33(2) . ?
N9 C15 1.37(2) . ?
N9 C11 1.53(2) . ?
N10 C13 1.29(2) . ?
N10 C17 1.383(19) . ?
N10 C14 1.480(19) . ?
N11 C14 1.40(2) . ?
N11 C18 1.412(19) . ?
N11 C16 1.42(2) . ?
N12 C16 1.37(2) . ?
N12 C15 1.40(2) . ?
N12 C12 1.47(2) . ?
N13 C19 1.393(19) . ?
N13 C21 1.459(17) . ?
N13 C17 1.46(2) . ?
N14 C19 1.38(2) . ?
N14 C20 1.443(16) . ?
N14 C23 1.44(2) . ?
N15 C22 1.327(19) . ?
N15 C24 1.46(2) . ?
N15 C20 1.476(17) . ?
N16 C22 1.30(2) . ?
N16 C21 1.462(19) . ?
N16 C18 1.56(2) . ?
N17 C25 1.363(19) . ?
N17 C27 1.38(2) . ?
N17 C23 1.485(18) . ?
N18 C25 1.386(18) . ?
N18 C26 1.47(2) . ?
N18 C29 1.468(18) . ?
N19 C28 1.313(18) . ?
N19 C26 1.43(2) . ?
N19 C30 1.44(2) . ?
N20 C28 1.34(2) . ?
N20 C24 1.46(2) . ?
N20 C27 1.463(19) . ?
N21 C31 1.375(17) . ?
N21 C33 1.38(2) . ?
N21 C59 1.45(2) . ?
N22 C31 1.345(17) . ?
N22 C35 1.392(17) . ?
N22 C32 1.452(19) . ?
N23 C36 1.37(3) . ?
N23 C34 1.46(3) . ?
N23 C32 1.46(2) . ?
N24 C34 1.30(2) . ?
N24 C60 1.43(2) . ?
N24 C33 1.482(19) . ?
N25 C37 1.317(17) . ?
N25 C39 1.415(17) . ?
N25 C35 1.472(19) . ?
N26 C37 1.428(17) . ?
N26 C41 1.442(18) . ?
N26 C38 1.449(18) . ?
N27 C40 1.38(2) . ?
N27 C38 1.429(18) . ?
N27 C42 1.45(2) . ?
N28 C40 1.43(2) . ?
N28 C36 1.47(2) . ?
N28 C39 1.52(2) . ?
N29 C43 1.401(19) . ?
N29 C45 1.433(15) . ?
N29 C41 1.461(17) . ?
N30 C43 1.335(15) . ?
N30 C44 1.44(2) . ?
N30 C47 1.516(19) . ?
N31 C46 1.36(2) . ?
N31 C44 1.402(18) . ?
N31 C48 1.45(2) . ?
N32 C46 1.344(17) . ?
N32 C42 1.46(2) . ?
N32 C45 1.528(15) . ?
N33 C47 1.40(2) . ?
N33 C49 1.40(2) . ?
N33 C51 1.494(19) . ?
N34 C53 1.409(9) . ?
N34 C50 1.46(2) . ?
N34 C49 1.47(2) . ?
N35 C52 1.32(2) . ?
N35 C50 1.40(2) . ?
N35 C54 1.43(2) . ?
N36 C52 1.37(2) . ?
N36 C51 1.46(2) . ?
N36 C48 1.50(2) . ?
N37 C55 1.345(19) . ?
N37 C53 1.424(9) . ?
N37 C57 1.44(3) . ?
N38 C55 1.28(2) . ?
N38 C59 1.43(2) . ?
N38 C56 1.45(2) . ?
N39 C58 1.33(2) . ?
N39 C56 1.43(2) . ?
N39 C60 1.55(2) . ?
N40 C58 1.39(2) . ?
N40 C57 1.46(2) . ?
N40 C54 1.46(2) . ?
C2 C3 1.53(3) . ?
C2 H2 0.9800 . ?
C3 H3 0.9800 . ?
C5 H5A 0.9700 . ?
C5 H5B 0.9700 . ?
C6 H6A 0.9700 . ?
C6 H6B 0.9700 . ?
C8 C9 1.56(3) . ?
C8 H8 0.9800 . ?
C9 H9 0.9800 . ?
C11 H11A 0.9700 . ?
C11 H11B 0.9700 . ?
C12 H12A 0.9700 . ?
C12 H12B 0.9700 . ?
C14 C15 1.60(3) . ?
C14 H14 0.9800 . ?
C15 H15 0.9800 . ?
C17 H17A 0.9700 . ?
C17 H17B 0.9700 . ?
C18 H18A 0.9700 . ?
C18 H18B 0.9700 . ?
C20 C21 1.57(3) . ?
C20 H20 0.9800 . ?
C21 H21 0.9800 . ?
C23 H23A 0.9700 . ?
C23 H23B 0.9700 . ?
C24 H24A 0.9700 . ?
C24 H24B 0.9700 . ?
C26 C27 1.59(3) . ?
C26 H26 0.9800 . ?
C27 H27 0.9800 . ?
C29 H29A 0.9700 . ?
C29 H29B 0.9700 . ?
C30 H30A 0.9700 . ?
C30 H30B 0.9700 . ?
C32 C33 1.63(3) . ?
C32 H32 0.9800 . ?
C33 H33 0.9800 . ?
C35 H35A 0.9700 . ?
C35 H35B 0.9700 . ?
C36 H36A 0.9700 . ?
C36 H36B 0.9700 . ?
C38 C39 1.52(3) . ?
C38 H38 0.9800 . ?
C39 H39 0.9800 . ?
C41 H41A 0.9700 . ?
C41 H41B 0.9700 . ?
C42 H42A 0.9700 . ?
C42 H42B 0.9700 . ?
C44 C45 1.45(3) . ?
C44 H44 0.9800 . ?
C45 H45 0.9800 . ?
C47 H47A 0.9700 . ?
C47 H47B 0.9700 . ?
C48 H48A 0.9700 . ?
C48 H48B 0.9700 . ?
C50 C51 1.53(3) . ?
C50 H50 0.9800 . ?
C51 H51 0.9800 . ?
C53 H53A 0.9700 . ?
C53 H53B 0.9700 . ?
C54 H54A 0.9700 . ?
C54 H54B 0.9700 . ?
C56 C57 1.60(4) . ?
C56 H56 0.9800 . ?
C57 H57 0.9800 . ?
C59 H59A 0.9700 . ?
C59 H59B 0.9700 . ?
C60 H60A 0.9700 . ?
C60 H60B 0.9700 . ?
